data_2002888
loop_
_publ_author_name
'Hoerkner, W'
'Mueller-Buschbaum, H'

_publ_section_title 'Zur Kristallstruktur von Ca Al2 O4'
_journal_name_full 'Journal of Inorganic and Nuclear Chemistry'
_journal_page_first 983
_journal_page_last 984
_journal_paper_doi 10.1016/0022-1902(76)80011-5
_journal_volume 38
_journal_year 1976
_chemical_compound_source Synthetic
_chemical_formula_structural 'Ca Al2 O4'
_chemical_formula_sum 'Al2 Ca O4'
_chemical_name_mineral Krotite
_chemical_name_systematic 'Calcium dialuminium oxide'
_space_group_IT_number 14
_symmetry_cell_setting monoclinic
_symmetry_Int_Tables_number 14
_symmetry_space_group_name_Hall '-P 2yn'
_symmetry_space_group_name_H-M 'P 1 21/n 1'
_cell_angle_alpha 90
_cell_angle_beta 90.17
_cell_angle_gamma 90
_cell_formula_units_Z 12
_cell_length_a 8.7
_cell_length_b 8.092
_cell_length_c 15.191
_cell_volume 1069.4
_database_code_amcsd 0017810
_exptl_crystal_density_diffrn 2.945
_exptl_crystal_density_meas 2.96
_refine_ls_R_factor_all 0.055
_cod_database_code 2002888

loop_
_space_group_symop_operation_xyz
x,y,z
1/2+x,1/2-y,1/2+z
-x,-y,-z
1/2-x,1/2+y,1/2-z

loop_
_atom_site_label
_atom_site_type_symbol
_atom_site_symmetry_multiplicity
_atom_site_Wyckoff_symbol
_atom_site_fract_x
_atom_site_fract_y
_atom_site_fract_z
_atom_site_occupancy
_atom_site_attached_hydrogens
_atom_site_calc_flag
Ca1 Ca2+ 4 e 0.2388 0.0343 0.0893 1. 0 d
Ca2 Ca2+ 4 e 0.2686 0.4702 0.0709 1. 0 d
Ca3 Ca2+ 4 e 0.7396 0.5286 0.247 1. 0 d
Al1 Al3+ 4 e 0.4241 0.3268 0.2385 1. 0 d
Al2 Al3+ 4 e 0.4192 0.7244 0.2329 1. 0 d
Al3 Al3+ 4 e 0.5987 0.8289 0.0781 1. 0 d
Al4 Al3+ 4 e 0.6126 0.2193 0.0806 1. 0 d
Al5 Al3+ 4 e 0.9352 0.7276 0.0917 1. 0 d
Al6 Al3+ 4 e 0.94 0.3341 0.0921 1. 0 d
O1 O2- 4 e 0.077 0.24 0.023 1. 0 d
O2 O2- 4 e 0.016 0.532 0.111 1. 0 d
O3 O2- 4 e 0.054 0.863 0.149 1. 0 d
O4 O2- 4 e 0.246 0.246 0.204 1. 0 d
O5 O2- 4 e 0.436 0.26 0.027 1. 0 d
O6 O2- 4 e 0.43 0.853 0.141 1. 0 d
O7 O2- 4 e 0.433 0.524 0.189 1. 0 d
O8 O2- 4 e 0.583 0.227 0.195 1. 0 d
O9 O2- 4 e 0.679 0.024 0.055 1. 0 d
O10 O2- 4 e 0.756 0.355 0.047 1. 0 d
O11 O2- 4 e 0.748 0.727 0.134 1. 0 d
O12 O2- 4 e 0.922 0.245 0.197 1. 0 d

loop_
_atom_type_symbol
_atom_type_oxidation_number
Ca2+ 2.000
Al3+ 3.000
O2- -2.000

loop_
_cod_related_entry_id
_cod_related_entry_database
_cod_related_entry_code
1 AMCSD 0017810
